data_4027163
loop_
_publ_author_name
'Douglass F. Taber'
'Peter W. DeMatteo'

_publ_section_title
;
 A Piperidine Chiron for the Veratrum Alkaloids
;
_journal_name_full 'Journal of Organic Chemistry'
_journal_page_first 4235
_journal_page_last 4241
_journal_paper_doi 10.1021/jo2026228
_journal_volume 77
_journal_year 2012
_chemical_formula_sum 'C17 H25 N O3 S'
_chemical_formula_weight 323.44
_chemical_name_systematic
;
 ?
;
_space_group_IT_number 19
_symmetry_cell_setting orthorhombic
_symmetry_space_group_name_Hall 'P 2ac 2ab'
_symmetry_space_group_name_H-M 'P 21 21 21'
_atom_sites_solution_hydrogens geom
_atom_sites_solution_primary direct
_atom_sites_solution_secondary difmap
_audit_creation_method SHELXL-97
_cell_angle_alpha 90.00
_cell_angle_beta 90.00
_cell_angle_gamma 90.00
_cell_formula_units_Z 4
_cell_length_a 9.254(3)
_cell_length_b 13.146(4)
_cell_length_c 14.214(4)
_cell_measurement_reflns_used 1016
_cell_measurement_temperature 200(2)
_cell_measurement_theta_max 19.58
_cell_measurement_theta_min 2.69
_cell_volume 1729.2(9)
_computing_cell_refinement 'SAINT (Bruker, 2002)'
_computing_data_collection 'SMART (Bruker, 2002)'
_computing_data_reduction SAINT
_computing_molecular_graphics 'SHELXTL (Sheldrick, 2001)'
_computing_publication_material 'SHELXTL (Sheldrick, 2001)'
_computing_structure_refinement 'SHELXL-97 (Sheldrick, 1997)'
_computing_structure_solution 'SHELXS-97 (Sheldrick, 1990)'
_diffrn_ambient_temperature 200(2)
_diffrn_detector_area_resol_mean 836.6
_diffrn_measured_fraction_theta_full 1.000
_diffrn_measured_fraction_theta_max 0.999
_diffrn_measurement_device_type 'Bruker AXS APEX diffractometer'
_diffrn_measurement_method \w
_diffrn_radiation_monochromator graphite
_diffrn_radiation_source 'fine-focus sealed tube'
_diffrn_radiation_type MoK\a
_diffrn_radiation_wavelength 0.71073
_diffrn_reflns_av_R_equivalents 0.0548
_diffrn_reflns_av_sigmaI/netI 0.0401
_diffrn_reflns_limit_h_max 12
_diffrn_reflns_limit_h_min -12
_diffrn_reflns_limit_k_max 17
_diffrn_reflns_limit_k_min -17
_diffrn_reflns_limit_l_max 18
_diffrn_reflns_limit_l_min -18
_diffrn_reflns_number 23550
_diffrn_reflns_theta_full 25.00
_diffrn_reflns_theta_max 28.29
_diffrn_reflns_theta_min 2.11
_diffrn_standards_decay_% 1
_diffrn_standards_interval_count 0
_diffrn_standards_interval_time 0
_diffrn_standards_number 0
_exptl_absorpt_coefficient_mu 0.199
_exptl_absorpt_correction_T_max 0.9645
_exptl_absorpt_correction_T_min 0.9372
_exptl_absorpt_correction_type multi-scan
_exptl_absorpt_process_details 'SADABS (Sheldrick, 2003)'
_exptl_crystal_colour colourless
_exptl_crystal_density_diffrn 1.242
_exptl_crystal_description block
_exptl_crystal_F_000 696
_exptl_crystal_size_max 0.33
_exptl_crystal_size_mid 0.28
_exptl_crystal_size_min 0.18
_refine_diff_density_max 0.327
_refine_diff_density_min -0.235
_refine_diff_density_rms 0.045
_refine_ls_abs_structure_details 'Flack H D (1983), Acta Cryst. A39, 876-881'
_refine_ls_abs_structure_Flack -0.02(7)
_refine_ls_extinction_method none
_refine_ls_goodness_of_fit_ref 1.026
_refine_ls_hydrogen_treatment constr
_refine_ls_matrix_type full
_refine_ls_number_parameters 202
_refine_ls_number_reflns 4300
_refine_ls_number_restraints 0
_refine_ls_restrained_S_all 1.026
_refine_ls_R_factor_all 0.0542
_refine_ls_R_factor_gt 0.0427
_refine_ls_shift/su_max 0.001
_refine_ls_shift/su_mean 0.000
_refine_ls_structure_factor_coef Fsqd
_refine_ls_weighting_details 'calc w=1/[\s^2^(Fo^2^)+(0.0594P)^2^+0.0896P] where P=(Fo^2^+2Fc^2^)/3'
_refine_ls_weighting_scheme calc
_refine_ls_wR_factor_gt 0.1018
_refine_ls_wR_factor_ref 0.1082
_reflns_number_gt 3649
_reflns_number_total 4300
_reflns_threshold_expression >2sigma(I)
_cod_data_source_file jo2026228_si_001.cif
_cod_data_source_block dout074
_cod_original_cell_volume 1729.2(8)
_cod_database_code 4027163

loop_
_symmetry_equiv_pos_as_xyz
'x, y, z'
'-x+1/2, -y, z+1/2'
'-x, y+1/2, -z+1/2'
'x+1/2, -y+1/2, -z'

loop_
_atom_site_label
_atom_site_type_symbol
_atom_site_fract_x
_atom_site_fract_y
_atom_site_fract_z
_atom_site_U_iso_or_equiv
_atom_site_adp_type
_atom_site_occupancy
_atom_site_symmetry_multiplicity
_atom_site_calc_flag
_atom_site_refinement_flags
S1 S 0.15778(6) 0.90798(4) 1.01078(3) 0.03340(13) Uani 1 1 d .
N1 N 0.27738(18) 0.98594(11) 0.97020(11) 0.0303(4) Uani 1 1 d .
O1 O 0.21056(19) 0.86753(11) 1.09855(10) 0.0475(4) Uani 1 1 d .
O2 O 0.02088(16) 0.95950(11) 1.00829(12) 0.0440(4) Uani 1 1 d .
O3 O 0.23838(18) 1.02809(11) 0.76980(10) 0.0426(4) Uani 1 1 d .
H3A H 0.2445 1.0504 0.7146 0.064 Uiso 1 1 calc R
C1 C 0.0497(2) 0.80535(16) 0.85933(14) 0.0350(5) Uani 1 1 d .
H1A H -0.0137 0.8616 0.8517 0.042 Uiso 1 1 calc R
C2 C 0.0451(2) 0.72492(16) 0.79709(15) 0.0390(5) Uani 1 1 d .
H2A H -0.0240 0.7255 0.7477 0.047 Uiso 1 1 calc R
C3 C 0.1395(2) 0.64285(15) 0.80516(14) 0.0354(4) Uani 1 1 d .
C4 C 0.2362(2) 0.64209(15) 0.87969(15) 0.0357(5) Uani 1 1 d .
H4A H 0.3008 0.5864 0.8866 0.043 Uiso 1 1 calc R
C5 C 0.2403(2) 0.72150(14) 0.94456(15) 0.0343(4) Uani 1 1 d .
H5A H 0.3058 0.7194 0.9960 0.041 Uiso 1 1 calc R
C6 C 0.1479(2) 0.80359(14) 0.93327(12) 0.0304(4) Uani 1 1 d .
C7 C 0.1334(3) 0.55700(18) 0.73595(18) 0.0502(6) Uani 1 1 d .
H7A H 0.1557 0.5827 0.6729 0.075 Uiso 1 1 calc R
H7B H 0.0363 0.5273 0.7361 0.075 Uiso 1 1 calc R
H7C H 0.2041 0.5049 0.7536 0.075 Uiso 1 1 calc R
C8 C 0.4325(2) 0.96384(17) 0.98058(16) 0.0371(5) Uani 1 1 d .
H8A H 0.4446 0.8945 1.0065 0.045 Uiso 1 1 calc R
H8B H 0.4755 1.0124 1.0259 0.045 Uiso 1 1 calc R
C9 C 0.5127(2) 0.97133(18) 0.88727(17) 0.0424(5) Uani 1 1 d .
H9A H 0.6181 0.9742 0.9025 0.051 Uiso 1 1 calc R
C10 C 0.4746(2) 1.07243(17) 0.83781(16) 0.0405(5) Uani 1 1 d .
H10A H 0.5226 1.1288 0.8718 0.049 Uiso 1 1 calc R
H10B H 0.5143 1.0708 0.7731 0.049 Uiso 1 1 calc R
C11 C 0.3132(2) 1.09489(16) 0.83229(13) 0.0342(4) Uani 1 1 d .
H11A H 0.3003 1.1662 0.8093 0.041 Uiso 1 1 calc R
C12 C 0.2387(2) 1.08501(14) 0.92795(13) 0.0300(4) Uani 1 1 d .
H12A H 0.1321 1.0847 0.9166 0.036 Uiso 1 1 calc R
C13 C 0.2727(2) 1.17584(14) 0.99358(14) 0.0357(4) Uani 1 1 d .
H13A H 0.3796 1.1873 0.9936 0.043 Uiso 1 1 calc R
C14 C 0.2232(3) 1.15777(19) 1.09530(15) 0.0567(7) Uani 1 1 d .
H14A H 0.2430 1.2186 1.1330 0.085 Uiso 1 1 calc R
H14B H 0.2758 1.0997 1.1217 0.085 Uiso 1 1 calc R
H14C H 0.1193 1.1435 1.0961 0.085 Uiso 1 1 calc R
C15 C 0.2006(3) 1.26916(16) 0.95546(16) 0.0439(5) Uani 1 1 d .
H15A H 0.1013 1.2631 0.9395 0.053 Uiso 1 1 calc R
C16 C 0.2597(4) 1.35713(19) 0.9420(2) 0.0726(9) Uani 1 1 d .
H16A H 0.3588 1.3672 0.9568 0.087 Uiso 1 1 calc R
H16B H 0.2041 1.4117 0.9173 0.087 Uiso 1 1 calc R
C17 C 0.4902(3) 0.87806(18) 0.82464(18) 0.0513(6) Uani 1 1 d .
H17C H 0.5448 0.8865 0.7661 0.077 Uiso 1 1 calc R
H17D H 0.3872 0.8708 0.8101 0.077 Uiso 1 1 calc R
H17A H 0.5241 0.8171 0.8576 0.077 Uiso 1 1 calc R

loop_
_atom_site_aniso_label
_atom_site_aniso_U_11
_atom_site_aniso_U_22
_atom_site_aniso_U_33
_atom_site_aniso_U_23
_atom_site_aniso_U_13
_atom_site_aniso_U_12
S1 0.0416(3) 0.0310(2) 0.0276(2) -0.00090(19) 0.0072(2) -0.0060(2)
N1 0.0330(9) 0.0288(8) 0.0290(9) 0.0029(6) 0.0017(7) -0.0037(7)
O1 0.0748(12) 0.0432(8) 0.0246(7) 0.0016(6) 0.0046(7) -0.0129(8)
O2 0.0423(8) 0.0361(7) 0.0535(10) -0.0042(7) 0.0168(8) -0.0035(6)
O3 0.0520(9) 0.0487(9) 0.0270(7) -0.0013(6) -0.0047(7) -0.0047(8)
C1 0.0348(11) 0.0323(10) 0.0379(11) 0.0015(8) -0.0033(8) 0.0043(9)
C2 0.0392(12) 0.0434(12) 0.0342(11) -0.0002(9) -0.0089(9) -0.0008(10)
C3 0.0346(10) 0.0355(10) 0.0361(10) -0.0039(8) 0.0016(9) -0.0059(9)
C4 0.0327(11) 0.0291(9) 0.0453(12) -0.0006(9) -0.0037(9) 0.0020(9)
C5 0.0343(11) 0.0358(10) 0.0329(10) 0.0015(8) -0.0058(8) -0.0040(9)
C6 0.0344(10) 0.0295(9) 0.0273(9) -0.0001(7) 0.0013(8) -0.0053(8)
C7 0.0451(14) 0.0512(13) 0.0541(14) -0.0172(11) -0.0032(11) -0.0020(11)
C8 0.0356(11) 0.0389(11) 0.0369(11) 0.0060(9) -0.0056(9) -0.0018(9)
C9 0.0309(11) 0.0490(13) 0.0474(13) 0.0069(10) 0.0032(9) -0.0017(10)
C10 0.0399(11) 0.0425(12) 0.0390(11) 0.0050(10) 0.0073(9) -0.0074(9)
C11 0.0404(11) 0.0340(9) 0.0281(9) 0.0023(8) 0.0017(8) -0.0030(9)
C12 0.0331(10) 0.0291(9) 0.0278(9) 0.0031(8) -0.0018(7) -0.0013(9)
C13 0.0405(11) 0.0312(9) 0.0354(11) -0.0052(8) -0.0005(9) -0.0059(8)
C14 0.091(2) 0.0470(13) 0.0316(12) -0.0072(10) 0.0002(12) -0.0103(14)
C15 0.0477(13) 0.0383(11) 0.0458(12) -0.0012(10) 0.0075(10) 0.0032(10)
C16 0.084(2) 0.0387(13) 0.095(2) 0.0092(14) 0.0280(19) 0.0067(15)
C17 0.0543(15) 0.0502(14) 0.0494(14) 0.0017(11) 0.0137(11) 0.0091(11)

loop_
_atom_type_symbol
_atom_type_description
_atom_type_scat_dispersion_real
_atom_type_scat_dispersion_imag
_atom_type_scat_source
C C 0.0033 0.0016 'International Tables Vol C Tables 4.2.6.8 and 6.1.1.4'
H H 0.0000 0.0000 'International Tables Vol C Tables 4.2.6.8 and 6.1.1.4'
N N 0.0061 0.0033 'International Tables Vol C Tables 4.2.6.8 and 6.1.1.4'
O O 0.0106 0.0060 'International Tables Vol C Tables 4.2.6.8 and 6.1.1.4'
S S 0.1246 0.1234 'International Tables Vol C Tables 4.2.6.8 and 6.1.1.4'

loop_
_geom_angle_atom_site_label_1
_geom_angle_atom_site_label_2
_geom_angle_atom_site_label_3
_geom_angle
O2 S1 O1 119.59(10)
O2 S1 N1 107.24(9)
O1 S1 N1 108.12(10)
O2 S1 C6 107.81(10)
O1 S1 C6 105.75(9)
N1 S1 C6 107.85(9)
C8 N1 C12 116.77(16)
C8 N1 S1 120.48(14)
C12 N1 S1 122.59(14)
C2 C1 C6 119.53(19)
C1 C2 C3 121.41(19)
C4 C3 C2 118.25(19)
C4 C3 C7 121.36(19)
C2 C3 C7 120.37(19)
C3 C4 C5 121.19(19)
C6 C5 C4 119.31(18)
C5 C6 C1 120.27(18)
C5 C6 S1 120.12(15)
C1 C6 S1 119.59(16)
N1 C8 C9 112.03(17)
C8 C9 C17 112.86(19)
C8 C9 C10 109.92(19)
C17 C9 C10 113.18(19)
C11 C10 C9 114.46(18)
O3 C11 C10 112.82(18)
O3 C11 C12 106.40(15)
C10 C11 C12 112.27(16)
N1 C12 C11 109.09(16)
N1 C12 C13 112.69(15)
C11 C12 C13 112.26(16)
C15 C13 C14 109.5(2)
C15 C13 C12 108.86(17)
C14 C13 C12 112.81(16)
C16 C15 C13 126.7(3)

loop_
_geom_bond_atom_site_label_1
_geom_bond_atom_site_label_2
_geom_bond_distance
S1 O2 1.4371(16)
S1 O1 1.4415(16)
S1 N1 1.6149(17)
S1 C6 1.7622(19)
N1 C8 1.473(3)
N1 C12 1.478(2)
O3 C11 1.428(2)
C1 C2 1.379(3)
C1 C6 1.389(3)
C2 C3 1.393(3)
C3 C4 1.387(3)
C3 C7 1.498(3)
C4 C5 1.393(3)
C5 C6 1.386(3)
C8 C9 1.523(3)
C9 C17 1.530(3)
C9 C10 1.544(3)
C10 C11 1.524(3)
C11 C12 1.530(3)
C12 C13 1.548(3)
C13 C15 1.498(3)
C13 C14 1.535(3)
C15 C16 1.293(3)

loop_
_geom_hbond_atom_site_label_D
_geom_hbond_atom_site_label_H
_geom_hbond_atom_site_label_A
_geom_hbond_distance_DH
_geom_hbond_distance_HA
_geom_hbond_distance_DA
_geom_hbond_angle_DHA
_geom_hbond_site_symmetry_A
O3 H3A O1 0.84 2.01 2.834(2) 165.1 2_574

loop_
_geom_torsion_atom_site_label_1
_geom_torsion_atom_site_label_2
_geom_torsion_atom_site_label_3
_geom_torsion_atom_site_label_4
_geom_torsion
O2 S1 N1 C8 167.94(16)
O1 S1 N1 C8 37.73(18)
C6 S1 N1 C8 -76.19(17)
O2 S1 N1 C12 -7.37(17)
O1 S1 N1 C12 -137.58(15)
C6 S1 N1 C12 108.50(15)
C6 C1 C2 C3 -1.7(3)
C1 C2 C3 C4 2.1(3)
C1 C2 C3 C7 -179.3(2)
C2 C3 C4 C5 -0.6(3)
C7 C3 C4 C5 -179.2(2)
C3 C4 C5 C6 -1.2(3)
C4 C5 C6 C1 1.6(3)
C4 C5 C6 S1 -176.63(16)
C2 C1 C6 C5 -0.1(3)
C2 C1 C6 S1 178.10(17)
O2 S1 C6 C5 -157.38(16)
O1 S1 C6 C5 -28.36(19)
N1 S1 C6 C5 87.12(17)
O2 S1 C6 C1 24.38(19)
O1 S1 C6 C1 153.40(16)
N1 S1 C6 C1 -91.11(18)
C12 N1 C8 C9 -56.1(2)
S1 N1 C8 C9 128.35(17)
N1 C8 C9 C17 -77.9(2)
N1 C8 C9 C10 49.5(2)
C8 C9 C10 C11 -49.0(2)
C17 C9 C10 C11 78.2(2)
C9 C10 C11 O3 -69.4(2)
C9 C10 C11 C12 50.9(2)
C8 N1 C12 C11 55.3(2)
S1 N1 C12 C11 -129.25(15)
C8 N1 C12 C13 -70.1(2)
S1 N1 C12 C13 105.36(17)
O3 C11 C12 N1 73.06(19)
C10 C11 C12 N1 -50.8(2)
O3 C11 C12 C13 -161.30(16)
C10 C11 C12 C13 74.8(2)
N1 C12 C13 C15 -167.29(17)
C11 C12 C13 C15 69.1(2)
N1 C12 C13 C14 -45.5(3)
C11 C12 C13 C14 -169.13(19)
C14 C13 C15 C16 105.6(3)
C12 C13 C15 C16 -130.6(3)
